data_1569797
loop_
_publ_author_name
'He, Sheng-Rong'
'Xu, Han'
'Chen, Cheng'
'Wang, Xue-Tao'
'Lu, Tian-Qi'
'Cao, Lingyun'
'Zheng, Jun'
'Zheng, Xiu-Ying'

_publ_section_title
;
 Chiral lanthanide-silver(I) cluster-based metal-organic frameworks
 exhibiting solvent stability, and tunable photoluminescence.
;
_journal_issue 38
_journal_name_full Nanoscale
_journal_page_first 15730
_journal_page_last 15738
_journal_paper_doi 10.1039/d3nr03302c
_journal_volume 15
_journal_year 2023
_chemical_absolute_configuration ad
_chemical_formula_moiety 'C30 H60 Ag5 Gd N6 O12 S6, 2[ClO4-], 15[H2O]'
_chemical_formula_sum 'C30 H90 Ag5 Cl2 Gd N6 O35 S6'
_chemical_formula_weight 2054.93
_space_group_crystal_system cubic
_space_group_IT_number 198
_space_group_name_Hall 'P 2ac 2ab 3'
_space_group_name_H-M_alt 'P 21 3'
_atom_sites_solution_hydrogens geom
_audit_creation_date 2023-08-16
_audit_creation_method
;
Olex2 1.5
(compiled 2023.03.06 svn.rbb2c1857 for OlexSys, GUI svn.r6748)
;
_audit_update_record
;
2023-08-17 deposited with the CCDC.	2023-09-04 downloaded from the CCDC.
;
_cell_angle_alpha 90
_cell_angle_beta 90
_cell_angle_gamma 90
_cell_formula_units_Z 4
_cell_length_a 20.2194(5)
_cell_length_b 20.2194(5)
_cell_length_c 20.2194(5)
_cell_measurement_reflns_used 300
_cell_measurement_temperature 120
_cell_measurement_theta_max 43.24
_cell_measurement_theta_min 7.59
_cell_volume 8266.2(4)
_computing_cell_refinement 'X-Area Recipe 1.33.0.0 (STOE, 2015)'
_computing_data_collection 'X-Area Pilatus3_SV 1.31.153.0 (STOE, 2018)'
_computing_data_reduction
;
X-Area Integrate 1.74.2.0 (STOE, 2018)
X-Area LANA 1.75.3.0 (STOE, 2018)
;
_computing_molecular_graphics 'Olex2 1.5 (Dolomanov et al., 2009)'
_computing_publication_material 'Olex2 1.5 (Dolomanov et al., 2009)'
_computing_structure_refinement 'SHELXL 2018/3 (Sheldrick, 2015)'
_diffrn_ambient_temperature 120
_diffrn_detector Pilatus300K
_diffrn_detector_area_resol_mean 5.81
_diffrn_detector_type 'DECTRIS PILATUS 300K'
_diffrn_measured_fraction_theta_full 0.990
_diffrn_measured_fraction_theta_max 0.976
_diffrn_measurement_details
;
 305 frames, detector distance = 40 mm
;
_diffrn_measurement_device 'Eulerian 4-circle diffractometer'
_diffrn_measurement_device_type 'STOE STADIVARI'
_diffrn_measurement_method 'rotation method, \w scans'
_diffrn_radiation_collimation '1.2 mm, 0.6 diameter'
_diffrn_radiation_monochromator 'Graded multilayer mirror'
_diffrn_radiation_polarisn_norm 270
_diffrn_radiation_probe x-ray
_diffrn_radiation_type 'Cu K\a'
_diffrn_radiation_wavelength 1.54186
_diffrn_reflns_av_R_equivalents 0.0428
_diffrn_reflns_av_unetI/netI 0.0492
_diffrn_reflns_Laue_measured_fraction_full 0.990
_diffrn_reflns_Laue_measured_fraction_max 0.976
_diffrn_reflns_limit_h_max 17
_diffrn_reflns_limit_h_min -24
_diffrn_reflns_limit_k_max 13
_diffrn_reflns_limit_k_min -24
_diffrn_reflns_limit_l_max 23
_diffrn_reflns_limit_l_min -19
_diffrn_reflns_number 12902
_diffrn_reflns_point_group_measured_fraction_full 0.966
_diffrn_reflns_point_group_measured_fraction_max 0.947
_diffrn_reflns_theta_full 67.686
_diffrn_reflns_theta_max 69.690
_diffrn_reflns_theta_min 4.891
_diffrn_source 'GeniX 3D HF Cu'
_diffrn_source_current 0.600
_diffrn_source_power 0.030
_diffrn_source_voltage 50
_exptl_absorpt_coefficient_mu 17.069
_exptl_absorpt_correction_T_max 0.1572
_exptl_absorpt_correction_T_min 0.0336
_exptl_absorpt_correction_type multi-scan
_exptl_absorpt_process_details
;
STOE X-Red32, absorption correction by Gaussian integration, analogous to
P. Coppens, "The Evaluation of Absorption and Extinction in Single-Crystal
Structure Analysis", published in: F. R. Ahmed (Editor), "Crystallographic
Computing", Munksgaard, Copenhagen (1970), 255 - 270.
Afterwards scaling of reflection intensities was performed within STOE LANA.
J. Koziskova, F. Hahn, J. Richter, J. Kozisek, "Comparison of different
absorption corrections on the model structure of tetrakis(\m~2~-acetato)-
diaqua-di-copper(II)", Acta Chimica Slovaca, vol. 9, no. 2, 2016, pp. 136 - 140.
;
_exptl_crystal_colour colourless
_exptl_crystal_colour_primary colourless
_exptl_crystal_density_diffrn 1.651
_exptl_crystal_density_method 'not measured'
_exptl_crystal_description block
_exptl_crystal_F_000 4084
_exptl_crystal_size_max 0.16
_exptl_crystal_size_mid 0.12
_exptl_crystal_size_min 0.08
_refine_diff_density_max 0.403
_refine_diff_density_min -0.549
_refine_diff_density_rms 0.101
_refine_ls_abs_structure_details
;
 Flack x determined using 1087 quotients [(I+)-(I-)]/[(I+)+(I-)]
 (Parsons, Flack and Wagner, Acta Cryst. B69 (2013) 249-259).
;
_refine_ls_abs_structure_Flack 0.020(9)
_refine_ls_extinction_method none
_refine_ls_goodness_of_fit_ref 1.029
_refine_ls_hydrogen_treatment constr
_refine_ls_matrix_type full
_refine_ls_number_parameters 191
_refine_ls_number_reflns 4951
_refine_ls_number_restraints 82
_refine_ls_restrained_S_all 1.037
_refine_ls_R_factor_all 0.1034
_refine_ls_R_factor_gt 0.0706
_refine_ls_shift/su_max 0.004
_refine_ls_shift/su_mean 0.000
_refine_ls_structure_factor_coef Fsqd
_refine_ls_weighting_details 'w=1/[\s^2^(Fo^2^)+(0.1083P)^2^+22.2489P] where P=(Fo^2^+2Fc^2^)/3'
_refine_ls_weighting_scheme calc
_refine_ls_wR_factor_gt 0.1804
_refine_ls_wR_factor_ref 0.2102
_reflns_Friedel_coverage 0.782
_reflns_Friedel_fraction_full 0.938
_reflns_Friedel_fraction_max 0.912
_reflns_number_gt 3520
_reflns_number_total 4951
_reflns_threshold_expression 'I > 2\s(I)'
_cod_data_source_file d3nr03302c2.cif
_cod_data_source_block L-GdAg5
_cod_depositor_comments 'Adding full bibliography for 1569795--1569800.cif.'
_cod_original_cell_volume 8266.2(6)
_cod_database_code 1569797
_shelx_shelxl_version_number 2018/3
_shelx_space_group_comment
;
The symmetry employed for this shelxl refinement is uniquely defined
by the following loop, which should always be used as a source of
symmetry information in preference to the above space-group names.
They are only intended as comments.
;
_shelx_estimated_absorpt_t_max 0.342
_shelx_estimated_absorpt_t_min 0.171
_olex2_refinement_description
;
1. Twinned data refinement
 Scales: 0.53169
 0.46831
2. Restrained distances
 S1-C2 = S2-C1
 1.85 with sigma of 0.01
 C7-C2 = C5-C2 = C4-C1 = C9-C1
 1.52 with sigma of 0.0001
 C8-C2 = C3-C1
 1.51 with sigma of 0.0001
 N1-C3
 1.48 with sigma of 0.01
 C8-C6 = C3-C10
 1.46 with sigma of 0.0001
 C7-C5
 2.45 with sigma of 0.01
 C9-C4
 2.45 with sigma of 0.01
 O2-C6 \\sim O1-C6 \\sim O4-C10 \\sim O3-C10
 with sigma of 0.01
3. Rigid bond restraints
 All non-hydrogen atoms
 with sigma for 1-2 distances of 0.01 and sigma for 1-3 distances of 0.01
4. Others
 Fixed Sof: Gd1(0.166667) Gd2(0.166667)
5.a Ternary CH refined with riding coordinates:
 C3(H3), C8(H8)
5.b Idealised Me refined as rotating group:
 N1(H1A,H1B,H1C), C4(H4A,H4B,H4C), C5(H5A,H5B,H5C), C7(H7A,H7B,H7C), C9(H9A,
 H9B,H9C), N2(H2A,H2B,H2C)
;
_platon_squeeze_special_details
;
A solvent mask was calculated and 1218 electrons were 
found in a volume of 4177\%A^3^ in 1 void per unit cell. 
This is consistent with the presence of 
2[ClO4-], 15[H2O] per Formula Unit 
which account for 1000 electrons 
per unit cell.
;
_platon_squeeze_void_probe_radius 1.20
_olex2_submission_special_instructions 'No special instructions were received'

loop_
_space_group_symop_operation_xyz
'x, y, z'
'-x+1/2, -y, z+1/2'
'-x, y+1/2, -z+1/2'
'x+1/2, -y+1/2, -z'
'z, x, y'
'z+1/2, -x+1/2, -y'
'-z+1/2, -x, y+1/2'
'-z, x+1/2, -y+1/2'
'y, z, x'
'-y, z+1/2, -x+1/2'
'y+1/2, -z+1/2, -x'
'-y+1/2, -z, x+1/2'

loop_
_atom_site_label
_atom_site_type_symbol
_atom_site_fract_x
_atom_site_fract_y
_atom_site_fract_z
_atom_site_U_iso_or_equiv
_atom_site_adp_type
_atom_site_occupancy
_atom_site_site_symmetry_order
_atom_site_calc_flag
_atom_site_refinement_flags_posn
_atom_site_refinement_flags_adp
_atom_site_refinement_flags_occupancy
_atom_site_disorder_assembly
_atom_site_disorder_group
Ag1 Ag -0.68682(17) -0.18682(17) -0.31318(17) 0.0805(13) Uani 1 3 d S TU P . .
Ag2 Ag -0.56103(17) -0.06103(17) -0.43897(17) 0.0816(13) Uani 1 3 d S TU P . .
Ag3 Ag -0.70857(19) -0.1224(3) -0.46448(19) 0.1133(9) Uani 1 1 d . U . . .
Gd1 Gd -0.8513(2) -0.1487(2) -0.6487(2) 0.0572(15) Uani 0.5 3 d S TU P . 2
Gd2 Gd -0.8977(2) -0.1023(2) -0.6023(2) 0.0721(19) Uani 0.5 3 d S TU P . 1
S1 S -0.7774(5) -0.1882(6) -0.3959(6) 0.104(3) Uani 1 1 d D U . . .
S2 S -0.6383(6) -0.0566(6) -0.5326(5) 0.105(3) Uani 1 1 d D U . . .
C1 C -0.6031(2) -0.1093(2) -0.5985(2) 0.107(6) Uani 1 1 d D U . . .
C2 C -0.8440(3) -0.1315(2) -0.37095(18) 0.108(6) Uani 1 1 d D U . . .
O1 O -0.8427(11) -0.1039(11) -0.5358(8) 0.106(6) Uani 1 1 d D U . . .
C3 C -0.64351(19) -0.1013(7) -0.6608(2) 0.100(7) Uani 1 1 d D U . . .
H3 H -0.625003 -0.135442 -0.691388 0.120 Uiso 1 1 calc R U . . .
N1 N -0.6387(12) -0.0387(10) -0.6991(11) 0.099(7) Uani 1 1 d D U . . .
H1A H -0.661966 -0.042715 -0.737446 0.119 Uiso 1 1 calc R U . . .
H1B H -0.595553 -0.030129 -0.708596 0.119 Uiso 1 1 calc R U . . .
H1C H -0.655701 -0.004820 -0.674786 0.119 Uiso 1 1 calc R U . . .
C4 C -0.5983(11) -0.1807(2) -0.5753(6) 0.111(11) Uani 1 1 d D U . . .
H4A H -0.558896 -0.186075 -0.547604 0.167 Uiso 1 1 calc R U . . .
H4B H -0.595238 -0.210010 -0.613716 0.167 Uiso 1 1 calc R U . . .
H4C H -0.637803 -0.191960 -0.549476 0.167 Uiso 1 1 calc R U . . .
C5 C -0.8198(6) -0.0656(2) -0.3440(5) 0.101(10) Uani 1 1 d D U . . .
H5A H -0.771600 -0.066802 -0.339428 0.151 Uiso 1 1 calc R U . . .
H5B H -0.840005 -0.057495 -0.300717 0.151 Uiso 1 1 calc R U . . .
H5C H -0.832300 -0.030147 -0.374589 0.151 Uiso 1 1 calc R U . . .
O2 O -0.864(2) -0.0200(8) -0.4785(15) 0.186(16) Uani 1 1 d D U . . .
C6 C -0.8689(8) -0.0801(4) -0.4860(3) 0.115(12) Uani 1 1 d D U . . .
C7 C -0.8625(8) -0.1734(4) -0.3113(3) 0.125(10) Uani 1 1 d D U . . .
H7A H -0.903431 -0.197600 -0.320585 0.187 Uiso 1 1 calc R U . . .
H7B H -0.869027 -0.144703 -0.272806 0.187 Uiso 1 1 calc R U . . .
H7C H -0.826832 -0.204938 -0.302061 0.187 Uiso 1 1 calc R U . . .
C8 C -0.8895(3) -0.1192(4) -0.4289(2) 0.098(6) Uani 1 1 d D U . . .
H8 H -0.931820 -0.100265 -0.411609 0.118 Uiso 1 1 calc R U . . .
O3 O -0.7546(8) -0.0765(8) -0.6569(10) 0.079(5) Uani 1 1 d D U . . .
C9 C -0.5331(2) -0.0873(7) -0.6148(9) 0.132(12) Uani 1 1 d D U . . .
H9A H -0.526525 -0.041783 -0.599514 0.197 Uiso 1 1 calc R U . . .
H9B H -0.526330 -0.089359 -0.662768 0.197 Uiso 1 1 calc R U . . .
H9C H -0.501397 -0.116530 -0.592736 0.197 Uiso 1 1 calc R U . . .
C10 C -0.7126(2) -0.1207(6) -0.6530(12) 0.079(6) Uani 1 1 d D U . . .
O4 O -0.7328(9) -0.1760(9) -0.6357(14) 0.105(7) Uani 1 1 d D U . . .
N2 N -0.9067(13) -0.1892(13) -0.4679(18) 0.117(10) Uani 1 1 d . U . . .
H2A H -0.934908 -0.180827 -0.502001 0.140 Uiso 1 1 calc R U . . .
H2B H -0.925955 -0.218030 -0.439253 0.140 Uiso 1 1 calc R U . . .
H2C H -0.868683 -0.207131 -0.484005 0.140 Uiso 1 1 calc R U . . .

loop_
_atom_site_aniso_label
_atom_site_aniso_U_11
_atom_site_aniso_U_22
_atom_site_aniso_U_33
_atom_site_aniso_U_23
_atom_site_aniso_U_13
_atom_site_aniso_U_12
Ag1 0.0805(13) 0.0805(13) 0.0805(13) -0.0164(15) -0.0164(15) 0.0164(15)
Ag2 0.0816(13) 0.0816(13) 0.0816(13) -0.0131(14) -0.0131(14) 0.0131(14)
Ag3 0.104(2) 0.1292(17) 0.107(2) -0.0430(19) -0.0424(11) 0.0463(19)
Gd1 0.0572(15) 0.0572(15) 0.0572(15) 0.0057(19) -0.0057(19) -0.0057(19)
Gd2 0.0721(19) 0.0721(19) 0.0721(19) 0.002(2) -0.002(2) -0.002(2)
S1 0.100(6) 0.105(7) 0.107(7) -0.024(5) -0.036(5) 0.035(5)
S2 0.095(6) 0.103(7) 0.117(7) -0.030(5) -0.035(5) 0.032(5)
C1 0.112(14) 0.111(17) 0.098(11) -0.024(10) -0.046(8) 0.019(16)
C2 0.109(14) 0.105(18) 0.109(17) -0.008(12) -0.014(9) 0.031(13)
O1 0.121(15) 0.127(15) 0.071(9) 0.005(9) -0.005(7) 0.002(12)
C3 0.071(10) 0.15(2) 0.079(12) 0.029(12) 0.005(11) -0.019(12)
N1 0.087(15) 0.144(19) 0.067(12) 0.020(12) 0.008(11) -0.036(13)
C4 0.12(3) 0.107(16) 0.11(3) -0.030(14) -0.05(2) 0.053(18)
C5 0.13(3) 0.088(15) 0.08(2) 0.002(14) 0.001(19) 0.022(15)
O2 0.34(5) 0.090(12) 0.13(2) -0.006(12) -0.04(2) 0.03(2)
C6 0.18(4) 0.094(15) 0.075(10) -0.025(10) -0.009(14) -0.04(2)
C7 0.19(3) 0.10(2) 0.088(16) -0.034(12) -0.007(14) -0.04(2)
C8 0.082(18) 0.110(15) 0.102(14) -0.006(11) 0.008(10) 0.032(13)
O3 0.067(9) 0.081(10) 0.088(12) 0.003(9) 0.003(9) -0.010(7)
C9 0.110(14) 0.17(3) 0.12(3) -0.05(2) -0.021(13) 0.02(2)
C10 0.066(9) 0.082(13) 0.089(17) 0.006(13) 0.000(11) 0.002(8)
O4 0.057(8) 0.078(10) 0.18(2) 0.005(12) -0.008(10) -0.003(8)
N2 0.074(14) 0.081(13) 0.19(3) 0.014(15) -0.04(2) -0.006(12)

loop_
_atom_type_symbol
_atom_type_description
_atom_type_scat_dispersion_real
_atom_type_scat_dispersion_imag
_atom_type_scat_source
C C 0.0181 0.0091 'International Tables Vol C Tables 4.2.6.8 and 6.1.1.4'
H H 0.0000 0.0000 'International Tables Vol C Tables 4.2.6.8 and 6.1.1.4'
Ag Ag 0.1306 4.2820 'International Tables Vol C Tables 4.2.6.8 and 6.1.1.4'
Cl Cl 0.3639 0.7018 'International Tables Vol C Tables 4.2.6.8 and 6.1.1.4'
Gd Gd -8.8380 11.9157 'International Tables Vol C Tables 4.2.6.8 and 6.1.1.4'
N N 0.0311 0.0180 'International Tables Vol C Tables 4.2.6.8 and 6.1.1.4'
O O 0.0492 0.0322 'International Tables Vol C Tables 4.2.6.8 and 6.1.1.4'
S S 0.3331 0.5567 'International Tables Vol C Tables 4.2.6.8 and 6.1.1.4'

loop_
_exptl_crystal_face_index_h
_exptl_crystal_face_index_k
_exptl_crystal_face_index_l
_exptl_crystal_face_perp_dist
-11 5 30 0.1063
-3 -5 -2 0.1023
30 11 -23 0.0801
-30 9 23 0.1112
2 -15 8 0.1535
-30 -5 -11 0.1486
4 10 7 0.1375
1 9 -30 0.1277
10 1 4 0.1394
-2 10 -7 0.1393
-13 -1 15 0.0891
30 -9 -13 0.1243

loop_
_geom_angle_atom_site_label_1
_geom_angle_atom_site_label_2
_geom_angle_atom_site_label_3
_geom_angle
_geom_angle_site_symmetry_1
_geom_angle_site_symmetry_3
_geom_angle_publ_flag
Ag3 Ag1 Ag3 79.40(16) 8_454 . ?
Ag3 Ag1 Ag3 79.40(16) 11_444 8_454 ?
Ag3 Ag1 Ag3 79.40(16) 11_444 . ?
S1 Ag1 Ag3 112.7(3) . 11_444 ?
S1 Ag1 Ag3 45.0(3) . . ?
S1 Ag1 Ag3 45.0(3) 8_454 8_454 ?
S1 Ag1 Ag3 45.0(3) 11_444 11_444 ?
S1 Ag1 Ag3 112.7(3) 11_444 8_454 ?
S1 Ag1 Ag3 114.2(3) . 8_454 ?
S1 Ag1 Ag3 114.2(3) 11_444 . ?
S1 Ag1 Ag3 114.2(3) 8_454 11_444 ?
S1 Ag1 Ag3 112.7(3) 8_454 . ?
S1 Ag1 S1 119.81(6) 11_444 . ?
S1 Ag1 S1 119.81(6) 8_454 . ?
S1 Ag1 S1 119.81(6) 11_444 8_454 ?
Ag3 Ag2 Ag3 81.83(17) 11_444 . ?
Ag3 Ag2 Ag3 81.83(17) 8_454 . ?
Ag3 Ag2 Ag3 81.83(17) 11_444 8_454 ?
S2 Ag2 Ag3 115.2(3) 11_444 . ?
S2 Ag2 Ag3 117.1(3) 8_454 . ?
S2 Ag2 Ag3 117.1(3) . 11_444 ?
S2 Ag2 Ag3 115.2(3) 8_454 11_444 ?
S2 Ag2 Ag3 46.6(3) 8_454 8_454 ?
S2 Ag2 Ag3 115.2(3) . 8_454 ?
S2 Ag2 Ag3 46.6(3) . . ?
S2 Ag2 Ag3 117.1(3) 11_444 8_454 ?
S2 Ag2 Ag3 46.6(3) 11_444 11_444 ?
S2 Ag2 S2 119.03(12) . 11_444 ?
S2 Ag2 S2 119.03(12) . 8_454 ?
S2 Ag2 S2 119.03(12) 11_444 8_454 ?
Ag2 Ag3 Ag1 83.34(7) . . ?
S1 Ag3 Ag1 47.6(3) . . ?
S1 Ag3 Ag2 130.9(3) . . ?
S1 Ag3 S2 179.3(3) . . ?
S2 Ag3 Ag1 131.7(3) . . ?
S2 Ag3 Ag2 48.4(3) . . ?
O1 Gd1 O1 75.5(8) 7_344 . ?
O1 Gd1 O1 75.5(8) 10_453 . ?
O1 Gd1 O1 75.5(8) 10_453 7_344 ?
O1 Gd1 O4 124.8(7) 10_453 . ?
O1 Gd1 O4 85.2(8) 7_344 7_344 ?
O1 Gd1 O4 147.5(8) 7_344 . ?
O1 Gd1 O4 147.5(8) 10_453 7_344 ?
O1 Gd1 O4 124.8(7) 7_344 10_453 ?
O1 Gd1 O4 124.8(7) . 7_344 ?
O1 Gd1 O4 147.5(8) . 10_453 ?
O1 Gd1 O4 85.2(8) 10_453 10_453 ?
O1 Gd1 O4 85.2(8) . . ?
O3 Gd1 O1 143.9(7) . 7_344 ?
O3 Gd1 O1 74.7(6) 7_344 . ?
O3 Gd1 O1 74.7(7) 10_453 7_344 ?
O3 Gd1 O1 77.7(7) . . ?
O3 Gd1 O1 74.7(6) . 10_453 ?
O3 Gd1 O1 143.9(7) 7_344 10_453 ?
O3 Gd1 O1 143.9(7) 10_453 . ?
O3 Gd1 O1 77.7(7) 10_453 10_453 ?
O3 Gd1 O1 77.7(7) 7_344 7_344 ?
O3 Gd1 O3 117.6(2) 10_453 7_344 ?
O3 Gd1 O3 117.6(2) 10_453 . ?
O3 Gd1 O3 117.6(2) . 7_344 ?
O3 Gd1 O4 50.7(6) 10_453 10_453 ?
O3 Gd1 O4 72.1(7) 10_453 7_344 ?
O3 Gd1 O4 130.4(8) . 7_344 ?
O3 Gd1 O4 72.1(7) . 10_453 ?
O3 Gd1 O4 130.4(8) 7_344 10_453 ?
O3 Gd1 O4 50.7(6) . . ?
O3 Gd1 O4 72.1(7) 7_344 . ?
O3 Gd1 O4 50.7(6) 7_344 7_344 ?
O3 Gd1 O4 130.4(8) 10_453 . ?
O4 Gd1 O4 84.9(10) 10_453 7_344 ?
O4 Gd1 O4 84.9(10) 10_453 . ?
O4 Gd1 O4 84.9(10) 7_344 . ?
O1 Gd2 O1 119.57(14) 7_344 . ?
O1 Gd2 O1 119.57(14) 7_344 10_453 ?
O1 Gd2 O1 119.57(14) 10_453 . ?
Ag3 S1 Ag1 87.4(4) . . ?
C2 S1 Ag1 110.5(5) . . ?
C2 S1 Ag3 103.9(6) . . ?
Ag3 S2 Ag2 85.0(4) . . ?
C1 S2 Ag2 106.8(5) . . ?
C1 S2 Ag3 108.9(6) . . ?
C3 C1 S2 109.3(6) . . ?
C3 C1 C4 113.2(9) . . ?
C3 C1 C9 106.9(7) . . ?
C4 C1 S2 110.5(7) . . ?
C9 C1 S2 110.2(8) . . ?
C9 C1 C4 106.6(7) . . ?
C5 C2 S1 114.1(7) . . ?
C5 C2 C7 106.4(5) . . ?
C7 C2 S1 92.9(7) . . ?
C8 C2 S1 109.7(5) . . ?
C8 C2 C5 109.2(6) . . ?
C8 C2 C7 123.9(7) . . ?
C6 O1 Gd1 150.3(16) . . ?
C6 O1 Gd2 110.3(15) . . ?
C1 C3 H3 103.9 . . ?
N1 C3 C1 119.4(11) . . ?
N1 C3 H3 103.9 . . ?
C10 C3 C1 113.5(9) . . ?
C10 C3 H3 103.9 . . ?
C10 C3 N1 110.3(11) . . ?
C3 N1 H1A 109.5 . . ?
C3 N1 H1B 109.5 . . ?
C3 N1 H1C 109.5 . . ?
H1A N1 H1B 109.5 . . ?
H1A N1 H1C 109.5 . . ?
H1B N1 H1C 109.5 . . ?
C1 C4 H4A 109.5 . . ?
C1 C4 H4B 109.5 . . ?
C1 C4 H4C 109.5 . . ?
H4A C4 H4B 109.5 . . ?
H4A C4 H4C 109.5 . . ?
H4B C4 H4C 109.5 . . ?
C2 C5 H5A 109.5 . . ?
C2 C5 H5B 109.5 . . ?
C2 C5 H5C 109.5 . . ?
H5A C5 H5B 109.5 . . ?
H5A C5 H5C 109.5 . . ?
H5B C5 H5C 109.5 . . ?
O1 C6 C8 123.8(12) . . ?
O2 C6 O1 117(2) . . ?
O2 C6 C8 117.4(16) . . ?
C2 C7 H7A 109.5 . . ?
C2 C7 H7B 109.5 . . ?
C2 C7 H7C 109.5 . . ?
H7A C7 H7B 109.5 . . ?
H7A C7 H7C 109.5 . . ?
H7B C7 H7C 109.5 . . ?
C2 C8 H8 108.3 . . ?
C2 C8 N2 110.8(11) . . ?
C6 C8 C2 122.0(6) . . ?
C6 C8 H8 108.3 . . ?
C6 C8 N2 98.3(13) . . ?
N2 C8 H8 108.3 . . ?
C10 O3 Gd1 96.5(10) . . ?
C1 C9 H9A 109.5 . . ?
C1 C9 H9B 109.5 . . ?
C1 C9 H9C 109.5 . . ?
H9A C9 H9B 109.5 . . ?
H9A C9 H9C 109.5 . . ?
H9B C9 H9C 109.5 . . ?
O3 C10 C3 117.2(12) . . ?
O3 C10 O4 116.4(13) . . ?
O4 C10 C3 125.9(12) . . ?
C10 O4 Gd1 95.0(10) . . ?
C8 N2 H2A 109.5 . . ?
C8 N2 H2B 109.5 . . ?
C8 N2 H2C 109.5 . . ?
H2A N2 H2B 109.5 . . ?
H2A N2 H2C 109.5 . . ?
H2B N2 H2C 109.5 . . ?

loop_
_geom_bond_atom_site_label_1
_geom_bond_atom_site_label_2
_geom_bond_distance
_geom_bond_site_symmetry_2
_geom_bond_publ_flag
Ag1 Ag3 3.354(6) 8_454 ?
Ag1 Ag3 3.354(6) . ?
Ag1 Ag3 3.354(6) 11_444 ?
Ag1 S1 2.480(11) . ?
Ag1 S1 2.480(11) 8_454 ?
Ag1 S1 2.480(11) 11_444 ?
Ag2 Ag3 3.271(6) 8_454 ?
Ag2 Ag3 3.271(6) 11_444 ?
Ag2 Ag3 3.272(6) . ?
Ag2 S2 2.456(11) . ?
Ag2 S2 2.456(11) 11_444 ?
Ag2 S2 2.456(11) 8_454 ?
Ag3 S1 2.373(15) . ?
Ag3 S2 2.385(15) . ?
Gd1 O1 2.463(17) 10_453 ?
Gd1 O1 2.463(17) 7_344 ?
Gd1 O1 2.463(17) . ?
Gd1 O3 2.446(17) 7_344 ?
Gd1 O3 2.446(17) . ?
Gd1 O3 2.446(17) 10_453 ?
Gd1 O4 2.471(19) 7_344 ?
Gd1 O4 2.472(19) . ?
Gd1 O4 2.471(19) 10_453 ?
Gd2 O1 1.75(2) . ?
Gd2 O1 1.75(2) 10_453 ?
Gd2 O1 1.75(2) 7_344 ?
S1 C2 1.838(9) . ?
S2 C1 1.848(9) . ?
C1 C3 1.51000(15) . ?
C1 C4 1.52000(17) . ?
C1 C9 1.52000(15) . ?
C2 C5 1.52000(15) . ?
C2 C7 1.52000(15) . ?
C2 C8 1.51000(15) . ?
O1 C6 1.236(14) . ?
C3 H3 1.0000 . ?
C3 N1 1.489(13) . ?
C3 C10 1.46000(18) . ?
N1 H1A 0.9100 . ?
N1 H1B 0.9100 . ?
N1 H1C 0.9100 . ?
C4 H4A 0.9800 . ?
C4 H4B 0.9800 . ?
C4 H4C 0.9800 . ?
C5 H5A 0.9800 . ?
C5 H5B 0.9800 . ?
C5 H5C 0.9800 . ?
O2 C6 1.228(15) . ?
C6 C8 1.46000(15) . ?
C7 H7A 0.9800 . ?
C7 H7B 0.9800 . ?
C7 H7C 0.9800 . ?
C8 H8 1.0000 . ?
C8 N2 1.66(3) . ?
O3 C10 1.234(13) . ?
C9 H9A 0.9800 . ?
C9 H9B 0.9800 . ?
C9 H9C 0.9800 . ?
C10 O4 1.242(14) . ?
N2 H2A 0.9100 . ?
N2 H2B 0.9100 . ?
N2 H2C 0.9100 . ?

loop_
_geom_hbond_atom_site_label_D
_geom_hbond_atom_site_label_H
_geom_hbond_atom_site_label_A
_geom_hbond_distance_DH
_geom_hbond_distance_HA
_geom_hbond_distance_DA
_geom_hbond_angle_DHA
_geom_hbond_site_symmetry_A
_geom_hbond_publ_flag
N2 H2A O2 0.91 2.01 2.77(4) 140.2 7_344 yes
N2 H2C O3 0.91 2.09 2.79(3) 132.6 7_344 yes

loop_
_geom_torsion_atom_site_label_1
_geom_torsion_atom_site_label_2
_geom_torsion_atom_site_label_3
_geom_torsion_atom_site_label_4
_geom_torsion
_geom_torsion_site_symmetry_1
_geom_torsion_site_symmetry_2
_geom_torsion_site_symmetry_3
_geom_torsion_site_symmetry_4
_geom_torsion_publ_flag
Ag1 S1 C2 C5 42.4(9) . . . . ?
Ag1 S1 C2 C7 -67.0(7) . . . . ?
Ag1 S1 C2 C8 165.3(5) . . . . ?
Ag2 S2 C1 C3 -172.3(5) . . . . ?
Ag2 S2 C1 C4 62.5(10) . . . . ?
Ag2 S2 C1 C9 -55.1(8) . . . . ?
Ag3 S1 C2 C5 -50.0(7) . . . . ?
Ag3 S1 C2 C7 -159.5(6) . . . . ?
Ag3 S1 C2 C8 72.8(6) . . . . ?
Ag3 S2 C1 C3 97.2(6) . . . . ?
Ag3 S2 C1 C4 -28.0(10) . . . . ?
Ag3 S2 C1 C9 -145.6(6) . . . . ?
Gd1 O1 C6 O2 -102(4) . . . . ?
Gd1 O1 C6 C8 94(3) . . . . ?
Gd1 O3 C10 C3 175.4(15) . . . . ?
Gd1 O3 C10 O4 -12(3) . . . . ?
Gd2 O1 C6 O2 -88(3) . . . . ?
Gd2 O1 C6 C8 108.3(16) . . . . ?
S1 C2 C8 C6 -70.5(9) . . . . ?
S1 C2 C8 N2 44.4(14) . . . . ?
S2 C1 C3 N1 72.1(13) . . . . ?
S2 C1 C3 C10 -60.7(12) . . . . ?
C1 C3 C10 O3 113(2) . . . . ?
C1 C3 C10 O4 -59(3) . . . . ?
O1 Gd2 O1 C6 -73(2) 7_344 . . . ?
O1 Gd2 O1 C6 93.9(16) 10_453 . . . ?
O1 C6 C8 C2 91.0(17) . . . . ?
O1 C6 C8 N2 -30(2) . . . . ?
C3 C10 O4 Gd1 -176.3(19) . . . . ?
N1 C3 C10 O3 -24(3) . . . . ?
N1 C3 C10 O4 164(3) . . . . ?
C4 C1 C3 N1 -164.3(14) . . . . ?
C4 C1 C3 C10 62.9(13) . . . . ?
C5 C2 C8 C6 55.2(10) . . . . ?
C5 C2 C8 N2 170.1(14) . . . . ?
O2 C6 C8 C2 -73(3) . . . . ?
O2 C6 C8 N2 166(3) . . . . ?
C7 C2 C8 C6 -178.2(8) . . . . ?
C7 C2 C8 N2 -63.3(14) . . . . ?
O3 C10 O4 Gd1 12(3) . . . . ?
C9 C1 C3 N1 -47.2(14) . . . . ?
C9 C1 C3 C10 180.0(11) . . . . ?

loop_
_platon_squeeze_void_nr
_platon_squeeze_void_average_x
_platon_squeeze_void_average_y
_platon_squeeze_void_average_z
_platon_squeeze_void_volume
_platon_squeeze_void_count_electrons
_platon_squeeze_void_content
1 -0.076 0.061 0.583 4177 1218 '8 ClO4-,60 H2O'

loop_
_twin_individual_id
_twin_individual_mass_fraction_refined
1 0.53169
2 0.46831
